data_2012327
loop_
_publ_author_name
'Low, John Nicolson'
'Cobo, Justo'
'Nogueras, Manuel'
'S\'anchez, Adolfo'
'Quiroga, Jairo'
'Mej\'ia, Diana'

_publ_section_title
;4-(4-Chlorophenyl)-3,7,7-trimethyl-1-[2-(4-nitrobenzoyl)ethyl]-4,7,8,9-tetrahydro-1<i>H</i>-pyrazolo[3,4-<i>b</i>]quinolin-5(6<i>H</i>)-one--ethanol
 (1/1)
;
_journal_issue 11
_journal_name_full 'Acta Crystallographica Section C'
_journal_page_first 1356
_journal_page_last 1358
_journal_paper_doi 10.1107/S0108270101014913
_journal_volume 57
_journal_year 2001
_chemical_formula_iupac 'C28 H27 Cl N4 O4 , C2 H6 O'
_chemical_formula_moiety 'C28 H27 Cl N4 O4 , C2 H6 O'
_chemical_formula_sum 'C30 H33 Cl N4 O5'
_chemical_formula_weight 565.05
_chemical_melting_point 466
_chemical_name_systematic
;
4-(4-Chlorophenyl)-3,7,7-trimethyl-1-[2-(4-nitrobenzoyl)ethyl]-4,7,8,9-
tetrahydro-1H-pyrazolo[3,4-b]quinolin-5(6H)-one-ethanol (1/1)
;
_space_group_IT_number 9
_symmetry_cell_setting monoclinic
_symmetry_space_group_name_Hall 'C -2yc'
_symmetry_space_group_name_H-M 'C 1 c 1'
_cell_angle_alpha 90
_cell_angle_beta 120.2930(16)
_cell_angle_gamma 90
_cell_formula_units_Z 4
_cell_length_a 23.6298(6)
_cell_length_b 9.6215(3)
_cell_length_c 14.2657(4)
_cell_measurement_reflns_used 5677
_cell_measurement_temperature 150.0(10)
_cell_measurement_theta_max 27.47
_cell_measurement_theta_min 3.14
_cell_volume 2800.51(14)
_computing_cell_refinement 'DENZO-SMN (Otwinowski & Minor, 1997)'
_computing_data_collection 'KappaCCD Server Software (Nonius, 1997)'
_computing_data_reduction DENZO-SMN
_computing_molecular_graphics 'ORTEPII (Johnson, 1976) and PLATON (Spek, 2000)'
_computing_publication_material 'SHELXL97 and PRPKAPPA (Ferguson, 1999)'
_computing_structure_refinement 'SHELXL97 (Sheldrick, 1997)'
_computing_structure_solution 'SHELXS97 (Sheldrick, 1997)'
_diffrn_ambient_temperature 150.0(10)
_diffrn_measured_fraction_theta_full .993
_diffrn_measured_fraction_theta_max .993
_diffrn_measurement_device_type 'Nonius KappaCCD area-detector'
_diffrn_measurement_method '\f and \w scans with \k offsets'
_diffrn_radiation_monochromator graphite
_diffrn_radiation_source 'fine-focus sealed X-ray tube'
_diffrn_radiation_type 'Mo K\a'
_diffrn_radiation_wavelength .71073
_diffrn_reflns_av_R_equivalents .04
_diffrn_reflns_av_sigmaI/netI .069
_diffrn_reflns_limit_h_max 30
_diffrn_reflns_limit_h_min -27
_diffrn_reflns_limit_k_max 12
_diffrn_reflns_limit_k_min -11
_diffrn_reflns_limit_l_max 18
_diffrn_reflns_limit_l_min -18
_diffrn_reflns_number 11553
_diffrn_reflns_theta_full 27.47
_diffrn_reflns_theta_max 27.47
_diffrn_reflns_theta_min 3.14
_diffrn_standards_decay_% negligible
_exptl_absorpt_coefficient_mu .183
_exptl_absorpt_correction_T_max .975
_exptl_absorpt_correction_T_min .947
_exptl_absorpt_correction_type multi-scan
_exptl_absorpt_process_details '(DENZO-SMN; Otwinowski & Minor, 1997)'
_exptl_crystal_colour orange
_exptl_crystal_density_diffrn 1.34
_exptl_crystal_density_meas ?
_exptl_crystal_density_method 'not measured'
_exptl_crystal_description block
_exptl_crystal_F_000 1192
_exptl_crystal_size_max .30
_exptl_crystal_size_mid .14
_exptl_crystal_size_min .14
_refine_diff_density_max .24
_refine_diff_density_min -.27
_refine_ls_abs_structure_details 'Flack (1983), 3212 Friedel pairs'
_refine_ls_abs_structure_Flack .03(5)
_refine_ls_extinction_method none
_refine_ls_goodness_of_fit_ref .997
_refine_ls_hydrogen_treatment constr
_refine_ls_matrix_type full
_refine_ls_number_parameters 365
_refine_ls_number_reflns 5677
_refine_ls_number_restraints 2
_refine_ls_restrained_S_all .997
_refine_ls_R_factor_all .055
_refine_ls_R_factor_gt .043
_refine_ls_shift/su_max .001
_refine_ls_shift/su_mean .000
_refine_ls_structure_factor_coef Fsqd
_refine_ls_weighting_details 'w = 1/[\s^2^(Fo^2^)+(0.0495P)^2^] where P=(Fo^2^+2Fc^2^)/3'
_refine_ls_weighting_scheme calc
_refine_ls_wR_factor_ref .098
_reflns_number_gt 4821
_reflns_number_total 5677
_reflns_threshold_expression I>2\s(I)
_cod_data_source_file gg1082.cif
_cod_data_source_block I
_cod_depositor_comments
;
The following automatic conversions were performed:

'_exptl_crystal_density_meas' value 'not measured' was changed to '?'
- the value is perceived as not measured.

Automatic conversion script
Id: cif_fix_values 3008 2015-01-20 13:52:24Z robertas 
;
_cod_original_sg_symbol_H-M 'C c'
_cod_database_code 2012327
_cod_database_fobs_code 2012327

loop_
_symmetry_equiv_pos_as_xyz
'x, y, z'
'x, -y, z+1/2'
'x+1/2, y+1/2, z'
'x+1/2, -y+1/2, z+1/2'

loop_
_atom_site_label
_atom_site_fract_x
_atom_site_fract_y
_atom_site_fract_z
_atom_site_U_iso_or_equiv
_atom_site_adp_type
_atom_site_calc_flag
_atom_site_refinement_flags
_atom_site_occupancy
_atom_site_disorder_assembly
_atom_site_disorder_group
_atom_site_type_symbol
N1 .89438(9) .20346(19) .84225(14) .0202(4) Uani d . 1 . . N
C11 .89995(12) .1996(2) .94874(18) .0216(5) Uani d . 1 . . C
C12 .85271(12) .3010(2) .95531(18) .0228(5) Uani d . 1 . . C
C13 .85921(11) .3050(2) 1.06560(17) .0206(5) Uani d . 1 . . C
O133 .89835(8) .23116(17) 1.13971(13) .0274(4) Uani d . 1 . . O
C131 .81675(12) .4049(2) 1.08372(18) .0217(5) Uani d . 1 . . C
C132 .82133(13) .4052(2) 1.18466(19) .0263(6) Uani d . 1 . . C
C133 .78476(13) .4981(3) 1.20700(18) .0281(6) Uani d . 1 . . C
C134 .74471(12) .5915(2) 1.12706(19) .0240(5) Uani d . 1 . . C
N13 .70767(10) .6933(2) 1.15138(17) .0305(5) Uani d . 1 . . N
O11 .68257(9) .79102(19) 1.08941(16) .0369(4) Uani d . 1 . . O
O12 .70387(9) .6748(2) 1.23412(14) .0409(5) Uani d . 1 . . O
C135 .73805(13) .5915(3) 1.0259(2) .0274(6) Uani d . 1 . . C
C136 .77391(12) .4964(3) 1.00400(18) .0257(5) Uani d . 1 . . C
N2 .85070(9) .1171(2) .76075(15) .0206(4) Uani d . 1 . . N
C3 .85750(11) .1469(2) .67517(17) .0199(5) Uani d . 1 . . C
C31 .81786(12) .0718(3) .57003(18) .0254(5) Uani d . 1 . . C
C3a .90445(11) .2518(2) .69987(16) .0180(5) Uani d . 1 . . C
C4 .93151(11) .3198(2) .63608(17) .0178(5) Uani d . 1 . . C
C41 .96523(11) .2159(2) .59909(17) .0165(4) Uani d . 1 . . C
C42 1.01761(12) .1363(2) .67326(18) .0209(5) Uani d . 1 . . C
C43 1.04852(12) .0425(2) .63972(18) .0217(5) Uani d . 1 . . C
C44 1.02560(11) .0292(2) .52926(18) .0198(5) Uani d . 1 . . C
Cl4 1.06286(3) -.09124(6) .48634(4) .02874(15) Uani d . 1 . . Cl
C45 .97350(12) .1061(2) .45389(17) .0214(5) Uani d . 1 . . C
C46 .94360(12) .1994(2) .48954(18) .0207(5) Uani d . 1 . . C
C4a .97781(11) .4366(2) .70570(17) .0178(5) Uani d . 1 . . C
C5 1.00230(11) .5276(2) .65364(17) .0181(5) Uani d . 1 . . C
O5 .98308(8) .51332(16) .55532(11) .0239(4) Uani d . 1 . . O
C6 1.04798(12) .6457(2) .71622(18) .0230(5) Uani d . 1 . . C
C7 1.08601(12) .6270(2) .83932(18) .0230(5) Uani d . 1 . . C
C71 1.11769(14) .7664(3) .8925(2) .0301(6) Uani d . 1 . . C
C72 1.13858(13) .5163(3) .8729(2) .0332(6) Uani d . 1 . . C
C8 1.03685(12) .5848(2) .87447(18) .0232(5) Uani d . 1 . . C
C8a .99454(11) .4638(2) .81104(16) .0184(5) Uani d . 1 . . C
N9 .97083(10) .38750(18) .86433(14) .0196(4) Uani d . 1 . . N
C9a .92577(11) .2843(2) .80607(17) .0182(5) Uani d . 1 . . C
O1A .79130(9) -.12932(19) .79244(14) .0376(5) Uani d . 1 . . O
C1A .72545(15) -.1122(3) .7110(2) .0455(8) Uani d . 1 . . C
C2A .68370(15) -.2230(3) .7226(3) .0437(7) Uani d . 1 . . C
H11A .9454 .2233 1.0051 .026 Uiso calc R 1 . . H
H11B .8906 .1043 .9634 .026 Uiso calc R 1 . . H
H12A .8607 .3953 .9367 .027 Uiso calc R 1 . . H
H12B .8073 .2744 .9009 .027 Uiso calc R 1 . . H
H132 .8497 .3414 1.2389 .032 Uiso calc R 1 . . H
H133 .7871 .4975 1.2755 .034 Uiso calc R 1 . . H
H135 .7095 .6554 .9719 .033 Uiso calc R 1 . . H
H136 .7692 .4936 .9338 .031 Uiso calc R 1 . . H
H31A .7891 .0043 .5771 .038 Uiso calc R 1 . . H
H31B .8472 .0230 .5513 .038 Uiso calc R 1 . . H
H31C .7912 .1387 .5127 .038 Uiso calc R 1 . . H
H4 .8942 .3627 .5699 .021 Uiso calc R 1 . . H
H42 1.0327 .1461 .7485 .025 Uiso calc R 1 . . H
H43 1.0846 -.0114 .6912 .026 Uiso calc R 1 . . H
H45 .9581 .0956 .3786 .026 Uiso calc R 1 . . H
H46 .9076 .2531 .4378 .025 Uiso calc R 1 . . H
H6A 1.0220 .7324 .6989 .028 Uiso calc R 1 . . H
H6B 1.0798 .6575 .6909 .028 Uiso calc R 1 . . H
H71A 1.1422 .7555 .9716 .045 Uiso calc R 1 . . H
H71B 1.0835 .8367 .8722 .045 Uiso calc R 1 . . H
H71C 1.1476 .7957 .8675 .045 Uiso calc R 1 . . H
H72A 1.1183 .4286 .8365 .050 Uiso calc R 1 . . H
H72B 1.1609 .5032 .9517 .050 Uiso calc R 1 . . H
H72C 1.1705 .5457 .8521 .050 Uiso calc R 1 . . H
H8A 1.0612 .5603 .9525 .028 Uiso calc R 1 . . H
H8B 1.0084 .6653 .8653 .028 Uiso calc R 1 . . H
H9 .9744 .4044 .9307 .024 Uiso d R 1 . . H
H1A .8102 -.0369 .7797 .045 Uiso d R 1 . . H
H1A1 .7214 -.1195 .6387 .055 Uiso calc R 1 . . H
H1A2 .7100 -.0188 .7172 .055 Uiso calc R 1 . . H
H2A1 .6376 -.2088 .6672 .066 Uiso calc PR .50 . . H
H2A2 .6886 -.2167 .7949 .066 Uiso calc PR .50 . . H
H2A3 .6979 -.3150 .7132 .066 Uiso calc PR .50 . . H
H2A4 .7118 -.2849 .7830 .066 Uiso calc PR .50 . . H
H2A5 .6608 -.2770 .6553 .066 Uiso calc PR .50 . . H
H2A6 .6515 -.1787 .7370 .066 Uiso calc PR .50 . . H

loop_
_atom_site_aniso_label
_atom_site_aniso_U_11
_atom_site_aniso_U_22
_atom_site_aniso_U_33
_atom_site_aniso_U_12
_atom_site_aniso_U_13
_atom_site_aniso_U_23
N1 .0246(11) .0219(10) .0182(9) -.0045(8) .0139(9) -.0033(8)
C11 .0257(13) .0246(12) .0191(11) -.0013(10) .0146(11) .0000(9)
C12 .0240(13) .0291(13) .0195(11) .0006(10) .0140(11) .0001(9)
C13 .0197(13) .0241(12) .0211(12) -.0056(10) .0126(11) -.0036(9)
O133 .0296(10) .0308(9) .0238(8) .0020(8) .0149(8) .0024(7)
C131 .0233(13) .0247(12) .0218(12) -.0077(10) .0147(11) -.0053(9)
C132 .0290(15) .0274(13) .0241(12) -.0022(11) .0147(12) -.0017(10)
C133 .0319(15) .0352(14) .0218(12) -.0021(12) .0170(12) -.0042(10)
C134 .0213(13) .0260(13) .0286(12) -.0049(10) .0154(11) -.0076(10)
N13 .0225(12) .0341(13) .0372(12) -.0053(10) .0168(10) -.0134(10)
O11 .0340(11) .0293(10) .0523(12) -.0025(9) .0254(10) -.0058(9)
O12 .0305(11) .0662(13) .0313(10) .0037(10) .0194(9) -.0107(9)
C135 .0263(14) .0317(14) .0288(13) -.0001(11) .0173(12) .0004(11)
C136 .0272(14) .0339(14) .0207(12) -.0006(12) .0155(11) -.0013(10)
N2 .0177(10) .0234(10) .0223(10) -.0010(8) .0111(9) -.0051(8)
C3 .0195(13) .0199(11) .0220(11) .0018(9) .0117(10) -.0014(9)
C31 .0226(13) .0300(13) .0217(11) -.0042(11) .0098(11) -.0060(10)
C3a .0169(12) .0194(11) .0204(11) .0016(9) .0113(10) -.0003(9)
C4 .0196(12) .0183(11) .0170(10) .0011(9) .0104(10) -.0013(9)
C41 .0175(12) .0161(10) .0191(11) -.0040(9) .0117(10) -.0013(8)
C42 .0235(13) .0242(12) .0167(11) -.0010(10) .0113(10) -.0017(9)
C43 .0188(12) .0234(12) .0225(11) .0032(10) .0102(10) .0008(9)
C44 .0203(13) .0195(11) .0247(12) -.0044(10) .0152(11) -.0053(9)
Cl4 .0286(3) .0284(3) .0332(3) .0027(3) .0185(3) -.0073(3)
C45 .0261(13) .0226(12) .0162(11) -.0037(10) .0113(11) -.0040(9)
C46 .0207(13) .0226(12) .0166(10) -.0012(10) .0079(10) -.0001(9)
C4a .0194(12) .0184(11) .0182(10) .0019(9) .0112(10) -.0008(8)
C5 .0223(12) .0173(11) .0172(11) .0044(9) .0119(10) .0019(8)
O5 .0329(10) .0232(8) .0191(8) .0009(7) .0158(8) .0015(7)
C6 .0248(13) .0233(12) .0228(12) -.0051(10) .0134(11) .0003(10)
C7 .0230(13) .0248(12) .0214(11) -.0054(10) .0114(11) -.0023(9)
C71 .0360(15) .0330(14) .0239(12) -.0110(12) .0171(12) -.0045(10)
C72 .0245(14) .0376(15) .0310(13) .0026(12) .0092(12) .0040(12)
C8 .0295(14) .0225(12) .0199(11) -.0047(10) .0140(11) -.0029(9)
C8a .0200(12) .0185(11) .0186(11) .0033(10) .0111(10) .0030(9)
N9 .0275(11) .0215(10) .0144(9) -.0035(8) .0139(9) -.0025(7)
C9a .0187(12) .0200(11) .0181(10) .0005(9) .0108(10) -.0011(9)
O1A .0351(12) .0364(10) .0334(10) -.0086(9) .0113(9) .0020(8)
C1A .0377(18) .0539(19) .0383(16) -.0098(14) .0143(14) .0097(13)
C2A .0441(19) .0423(17) .0548(17) -.0079(14) .0324(16) -.0034(14)

loop_
_atom_type_symbol
_atom_type_description
_atom_type_scat_dispersion_real
_atom_type_scat_dispersion_imag
_atom_type_scat_source
C C .0033 .0016 'International Tables Vol C Tables 4.2.6.8 and 6.1.1.4'
H H .0000 .0000 'International Tables Vol C Tables 4.2.6.8 and 6.1.1.4'
Cl Cl .1484 .1585 'International Tables Vol C Tables 4.2.6.8 and 6.1.1.4'
N N .0061 .0033 'International Tables Vol C Tables 4.2.6.8 and 6.1.1.4'
O O .0106 .0060 'International Tables Vol C Tables 4.2.6.8 and 6.1.1.4'

loop_
_geom_angle_atom_site_label_1
_geom_angle_atom_site_label_2
_geom_angle_atom_site_label_3
_geom_angle
_geom_angle_publ_flag
C9a N1 N2 110.40(17) yes
C9a N1 C11 129.60(19) yes
N2 N1 C11 119.99(17) yes
N1 C11 C12 111.40(18) no
N1 C11 H11A 109.3 no
C12 C11 H11A 109.3 no
N1 C11 H11B 109.3 no
C12 C11 H11B 109.3 no
H11A C11 H11B 108.0 no
C13 C12 C11 112.99(18) no
C13 C12 H12A 109.0 no
C11 C12 H12A 109.0 no
C13 C12 H12B 109.0 no
C11 C12 H12B 109.0 no
H12A C12 H12B 107.8 no
O133 C13 C12 121.6(2) no
O133 C13 C131 120.19(19) no
C12 C13 C131 118.16(19) no
C132 C131 C136 119.4(2) no
C132 C131 C13 118.0(2) no
C136 C131 C13 122.6(2) no
C133 C132 C131 120.5(2) no
C133 C132 H132 119.7 no
C131 C132 H132 119.7 no
C134 C133 C132 118.4(2) no
C134 C133 H133 120.8 no
C132 C133 H133 120.8 no
C135 C134 C133 122.4(2) no
C135 C134 N13 118.9(2) no
C133 C134 N13 118.7(2) no
O11 N13 O12 123.9(2) n
O11 N13 C134 118.2(2) n
O12 N13 C134 117.9(2) no
C134 C135 C136 118.6(2) no
C134 C135 H135 120.7 no
C136 C135 H135 120.7 no
C135 C136 C131 120.7(2) no
C135 C136 H136 119.7 no
C131 C136 H136 119.7 no
C3 N2 N1 104.89(18) yes
N2 C3 C3a 111.53(18) yes
N2 C3 C31 120.6(2) no
C3a C3 C31 127.9(2) no
C3 C31 H31A 109.5 no
C3 C31 H31B 109.5 no
H31A C31 H31B 109.5 no
C3 C31 H31C 109.5 no
H31A C31 H31C 109.5 no
H31B C31 H31C 109.5 no
C9a C3a C3 104.13(18) yes
C9a C3a C4 122.7(2) no
C3 C3a C4 133.16(19) no
C3a C4 C41 112.37(17) no
C3a C4 C4a 108.03(17) no
C41 C4 C4a 112.17(19) no
C3a C4 H4 108.0 no
C41 C4 H4 108.0 no
C4a C4 H4 108.0 no
C42 C41 C46 118.5(2) no
C42 C41 C4 121.23(19) no
C46 C41 C4 120.3(2) no
C41 C42 C43 121.3(2) no
C41 C42 H42 119.4 no
C43 C42 H42 119.4 no
C42 C43 C44 118.6(2) no
C42 C43 H43 120.7 no
C44 C43 H43 120.7 no
C45 C44 C43 121.4(2) no
C45 C44 Cl4 119.71(17) no
C43 C44 Cl4 118.84(17) no
C44 C45 C46 118.9(2) no
C44 C45 H45 120.6 no
C46 C45 H45 120.6 no
C41 C46 C45 121.4(2) no
C41 C46 H46 119.3 no
C45 C46 H46 119.3 no
C8a C4a C5 118.6(2) no
C8a C4a C4 124.49(19) no
C5 C4a C4 116.83(18) no
O5 C5 C4a 119.9(2) no
O5 C5 C6 119.67(19) no
C4a C5 C6 120.29(18) no
C5 C6 C7 114.93(18) no
C5 C6 H6A 108.5 no
C7 C6 H6A 108.5 no
C5 C6 H6B 108.5 no
C7 C6 H6B 108.5 no
H6A C6 H6B 107.5 no
C72 C7 C6 111.0(2) no
C72 C7 C8 110.2(2) no
C6 C7 C8 107.69(19) no
C72 C7 C71 109.8(2) no
C6 C7 C71 108.80(19) no
C8 C7 C71 109.29(19) no
C7 C71 H71A 109.5 no
C7 C71 H71B 109.5 no
H71A C71 H71B 109.5 no
C7 C71 H71C 109.5 no
H71A C71 H71C 109.5 no
H71B C71 H71C 109.5 no
C7 C72 H72A 109.5 no
C7 C72 H72B 109.5 no
H72A C72 H72B 109.5 no
C7 C72 H72C 109.5 no
H72A C72 H72C 109.5 no
H72B C72 H72C 109.5 no
C8a C8 C7 113.04(18) no
C8a C8 H8A 109.0 no
C7 C8 H8A 109.0 no
C8a C8 H8B 109.0 no
C7 C8 H8B 109.0 no
H8A C8 H8B 107.8 no
N9 C8a C4a 122.4(2) no
N9 C8a C8 114.62(18) no
C4a C8a C8 122.90(19) no
C8a N9 C9a 117.32(17) no
C8a N9 H9 128.8 no
C9a N9 H9 112.8 no
N1 C9a C3a 109.04(19) yes
N1 C9a N9 126.19(18) yes
C3a C9a N9 124.74(19) no
C1A O1A H1A 98.5 no
O1A C1A C2A 109.7(2) no
O1A C1A H1A1 109.7 no
C2A C1A H1A1 109.7 no
O1A C1A H1A2 109.7 no
C2A C1A H1A2 109.7 no
H1A1 C1A H1A2 108.2 no
C1A C2A H2A1 109.5 no
C1A C2A H2A2 109.5 no
H2A1 C2A H2A2 109.5 no
C1A C2A H2A3 109.5 no
H2A1 C2A H2A3 109.5 no
H2A2 C2A H2A3 109.5 no
C1A C2A H2A4 109.5 no
H2A1 C2A H2A4 141.1 no
H2A2 C2A H2A4 56.3 no
H2A3 C2A H2A4 56.3 no
C1A C2A H2A5 109.5 no
H2A1 C2A H2A5 56.3 no
H2A2 C2A H2A5 141.1 no
H2A3 C2A H2A5 56.3 no
H2A4 C2A H2A5 109.5 no
C1A C2A H2A6 109.5 no
H2A1 C2A H2A6 56.3 no
H2A2 C2A H2A6 56.3 no
H2A3 C2A H2A6 141.1 no
H2A4 C2A H2A6 109.5 no
H2A5 C2A H2A6 109.5 no

loop_
_geom_bond_atom_site_label_1
_geom_bond_atom_site_label_2
_geom_bond_site_symmetry_2
_geom_bond_distance
_geom_bond_publ_flag
N1 N2 . 1.377(3) yes
N1 C9a . 1.345(3) yes
N1 C11 . 1.458(3) yes
N2 C3 . 1.340(3) yes
C3 C3a . 1.407(3) yes
C3 C31 . 1.494(3) no
C3a C9a . 1.370(3) yes
N13 O11 . 1.220(3) yes
N13 O12 . 1.241(3) yes
N13 C134 . 1.467(3) yes
C11 C12 . 1.520(3) no
C11 H11A . .9900 no
C11 H11B . .9900 no
C12 C13 . 1.502(3) no
C12 H12A . .9900 no
C12 H12B . .9900 no
C13 O133 . 1.221(3) yes
C13 C131 . 1.503(3) no
C131 C132 . 1.388(3) no
C131 C136 . 1.389(4) no
C132 C133 . 1.387(3) no
C132 H132 . .9500 no
C133 C134 . 1.384(3) no
C133 H133 . .9500 no
C134 C135 . 1.371(3) no
C135 C136 . 1.386(3) no
C135 H135 . .9500 no
C136 H136 . .9500 no
C31 H31A . .9800 no
C31 H31B . .9800 no
C31 H31C . .9800 no
C3a C4 . 1.500(3) no
C4 C41 . 1.528(3) no
C4 C4a . 1.534(3) no
C4 H4 . 1.0000 no
C41 C42 . 1.384(3) no
C41 C46 . 1.387(3) no
C42 C43 . 1.389(3) no
C42 H42 . .9500 no
C43 C44 . 1.390(3) no
C43 H43 . .9500 no
C44 C45 . 1.372(3) no
C44 Cl4 . 1.743(2) no
C45 C46 . 1.388(3) no
C45 H45 . .9500 no
C46 H46 . .9500 no
C4a C8a . 1.372(3) no
C4a C5 . 1.445(3) yes
C5 O5 . 1.245(2) yes
C5 C6 . 1.510(3) yes
C6 C7 . 1.527(3) no
C6 H6A . .9900 no
C6 H6B . .9900 no
C7 C72 . 1.519(4) no
C7 C8 . 1.534(3) no
C7 C71 . 1.537(3) no
C71 H71A . .9800 no
C71 H71B . .9800 no
C71 H71C . .9800 no
C72 H72A . .9800 no
C72 H72B . .9800 no
C72 H72C . .9800 no
C8 C8a . 1.504(3) no
C8 H8A . .9900 no
C8 H8B . .9900 no
C8a N9 . 1.364(3) no
N9 C9a . 1.385(3) no
N9 H9 . .9216 no
O1A C1A . 1.405(4) no
O1A H1A . 1.0514 no
C1A C2A . 1.518(4) no
C1A H1A1 . .9900 no
C1A H1A2 . .9900 no
C2A H2A1 . .9800 no
C2A H2A2 . .9800 no
C2A H2A3 . .9800 no
C2A H2A4 . .9800 no
C2A H2A5 . .9800 no
C2A H2A6 . .9800 no

loop_
_geom_hbond_atom_site_label_D
_geom_hbond_atom_site_label_H
_geom_hbond_atom_site_label_A
_geom_hbond_site_symmetry_A
_geom_hbond_distance_DH
_geom_hbond_distance_HA
_geom_hbond_distance_DA
_geom_hbond_angle_DHA
_geom_hbond_publ_flag
O1A H1A N2 . 1.05 1.86 2.904(3) 175 y
N9 H9 O5 2_565 .92 1.86 2.761(3) 165 y
C12 H12B O12 2_564 .99 2.45 3.344(4) 150 y
